data_7225754
loop_
_publ_author_name
'Mei, Qunbo'
'Chen, Chen'
'Tian, Ruqiang'
'Yang, Min'
'tong, bihai'
'Hua, Qingfang'
'Shi, Yujie'
'Fan, Quli'
'Ye, Shanghui'

_publ_section_title
;
 Highly Efficient Orange Phosphorescent Organic Light-Emitting Diodes
 Based on Iridium (III) Complex with Diethyldithiocarbamate (S^S) as the
 Ancillary Ligand
;
_journal_name_full 'RSC Adv.'
_journal_paper_doi 10.1039/C6RA12529H
_journal_year 2016
_chemical_formula_sum 'C38 H34 Cl2 Ir N5 S2'
_chemical_formula_weight 887.92
_chemical_name_systematic
; 
 ? 
;
_space_group_IT_number 2
_symmetry_cell_setting triclinic
_symmetry_space_group_name_Hall '-P 1'
_symmetry_space_group_name_H-M 'P -1'
_atom_sites_solution_hydrogens geom
_atom_sites_solution_primary direct
_atom_sites_solution_secondary difmap
_audit_creation_method SHELXL-97
_audit_update_record
;
2015-05-21 deposited with the CCDC.
2016-06-27 downloaded from the CCDC.
;
_cell_angle_alpha 72.0860(10)
_cell_angle_beta 88.803(2)
_cell_angle_gamma 81.7040(10)
_cell_formula_units_Z 2
_cell_length_a 10.4442(7)
_cell_length_b 13.1344(10)
_cell_length_c 15.5974(12)
_cell_measurement_reflns_used 9972
_cell_measurement_temperature 293(2)
_cell_measurement_theta_max 28.33
_cell_measurement_theta_min 2.43
_cell_volume 2014.0(3)
_computing_cell_refinement 'Bruker SMART'
_computing_data_collection 'Bruker SMART'
_computing_data_reduction 'Bruker SAINT'
_computing_molecular_graphics 'Bruker SHELXTL'
_computing_publication_material 'Bruker SHELXTL'
_computing_structure_refinement 'SHELXL-97 (Sheldrick, 1997)'
_computing_structure_solution 'SHELXS-97 (Sheldrick, 1990)'
_diffrn_ambient_temperature 293(2)
_diffrn_measured_fraction_theta_full 0.970
_diffrn_measured_fraction_theta_max 0.970
_diffrn_measurement_device_type 'CCD area detector'
_diffrn_measurement_method 'phi and omega scans'
_diffrn_radiation_monochromator graphite
_diffrn_radiation_source 'fine-focus sealed tube'
_diffrn_radiation_type MoK\a
_diffrn_radiation_wavelength 0.71073
_diffrn_reflns_av_R_equivalents 0.0175
_diffrn_reflns_av_sigmaI/netI 0.0289
_diffrn_reflns_limit_h_max 8
_diffrn_reflns_limit_h_min -13
_diffrn_reflns_limit_k_max 17
_diffrn_reflns_limit_k_min -17
_diffrn_reflns_limit_l_max 20
_diffrn_reflns_limit_l_min -20
_diffrn_reflns_number 16475
_diffrn_reflns_theta_full 28.33
_diffrn_reflns_theta_max 28.33
_diffrn_reflns_theta_min 2.38
_exptl_absorpt_coefficient_mu 3.583
_exptl_absorpt_correction_T_max 0.6156
_exptl_absorpt_correction_T_min 0.5062
_exptl_absorpt_correction_type multi-scan
_exptl_absorpt_process_details sadabs
_exptl_crystal_colour red
_exptl_crystal_density_diffrn 1.464
_exptl_crystal_density_method 'not measured'
_exptl_crystal_description block
_exptl_crystal_F_000 880
_exptl_crystal_size_max 0.22
_exptl_crystal_size_mid 0.19
_exptl_crystal_size_min 0.15
_platon_squeeze_details
;
;
_refine_diff_density_max 2.151
_refine_diff_density_min -2.761
_refine_diff_density_rms 0.153
_refine_ls_extinction_method none
_refine_ls_goodness_of_fit_ref 3.029
_refine_ls_hydrogen_treatment constr
_refine_ls_matrix_type full
_refine_ls_number_parameters 435
_refine_ls_number_reflns 9736
_refine_ls_number_restraints 0
_refine_ls_restrained_S_all 3.029
_refine_ls_R_factor_all 0.0370
_refine_ls_R_factor_gt 0.0354
_refine_ls_shift/su_max 0.008
_refine_ls_shift/su_mean 0.000
_refine_ls_structure_factor_coef Fsqd
_refine_ls_weighting_details 'calc w=1/[\s^2^(Fo^2^)+(0.0100P)^2^+0.0000P] where P=(Fo^2^+2Fc^2^)/3'
_refine_ls_weighting_scheme calc
_refine_ls_wR_factor_gt 0.0955
_refine_ls_wR_factor_ref 0.0963
_reflns_number_gt 9299
_reflns_number_total 9736
_reflns_threshold_expression >2sigma(I)
_cod_data_source_file c6ra12529h2.cif
_cod_data_source_block mqbdta
_cod_depositor_comments
;
The following automatic conversions were performed:

'_symmetry_cell_setting' value 'Triclinic' changed to 'triclinic'
according to
/usr/data/users/saulius/crontab/automatic-downloads/rss-feeds/RSC/lib/dictionaries/cif_core.dic
dictionary named 'cif_core.dic' version 2.4.2 from 2011-04-26.

Automatic conversion script
Id: cif_fix_values 4268 2015-11-12 08:31:59Z antanas 
;
_cod_original_sg_symbol_H-M 'P-1   '
_cod_database_code 7225754

loop_
_symmetry_equiv_pos_as_xyz
'x, y, z'
'-x, -y, -z'

loop_
_atom_site_label
_atom_site_type_symbol
_atom_site_fract_x
_atom_site_fract_y
_atom_site_fract_z
_atom_site_U_iso_or_equiv
_atom_site_adp_type
_atom_site_occupancy
_atom_site_symmetry_multiplicity
_atom_site_calc_flag
_atom_site_refinement_flags
Ir2 Ir 0.406329(12) 0.301930(10) 0.369142(9) 0.01139(6) Uani 1 1 d .
S1 S 0.25304(9) 0.25277(7) 0.49223(6) 0.01401(17) Uani 1 1 d .
S2 S 0.37076(9) 0.44792(7) 0.44050(6) 0.01526(18) Uani 1 1 d .
N6 N 0.2709(4) 0.3713(3) 0.5138(3) 0.0240(8) Uani 1 1 d .
N7 N 0.5573(3) 0.2089(3) 0.4520(2) 0.0135(6) Uani 1 1 d .
N8 N 0.7254(3) 0.1797(3) 0.5613(2) 0.0168(6) Uani 1 1 d .
N9 N 0.2715(3) 0.3932(2) 0.2722(2) 0.0127(6) Uani 1 1 d .
N10 N 0.0561(3) 0.4687(3) 0.2195(2) 0.0191(7) Uani 1 1 d .
C38 C 0.4218(4) 0.1680(3) 0.3309(3) 0.0146(7) Uani 1 1 d .
C39 C 0.3438(4) 0.1449(3) 0.2686(3) 0.0167(7) Uani 1 1 d .
H39 H 0.2748 0.1963 0.2396 0.020 Uiso 1 1 calc R
C40 C 0.3669(4) 0.0476(3) 0.2493(3) 0.0200(8) Uani 1 1 d .
H40 H 0.3127 0.0342 0.2087 0.024 Uiso 1 1 calc R
C41 C 0.4716(4) -0.0303(3) 0.2907(3) 0.0195(8) Uani 1 1 d .
H41 H 0.4874 -0.0951 0.2772 0.023 Uiso 1 1 calc R
C42 C 0.5508(4) -0.0107(3) 0.3513(3) 0.0169(7) Uani 1 1 d .
H42 H 0.6208 -0.0620 0.3787 0.020 Uiso 1 1 calc R
C43 C 0.5260(4) 0.0865(3) 0.3718(2) 0.0134(7) Uani 1 1 d .
C44 C 0.6017(3) 0.1108(3) 0.4390(2) 0.0122(7) Uani 1 1 d .
C45 C 0.7086(4) 0.0480(3) 0.4868(3) 0.0156(7) Uani 1 1 d .
H45 H 0.7395 -0.0182 0.4784 0.019 Uiso 1 1 calc R
C46 C 0.7710(4) 0.0834(3) 0.5483(2) 0.0138(7) Uani 1 1 d .
C47 C 0.6222(4) 0.2362(3) 0.5126(3) 0.0156(7) Uani 1 1 d .
H47 H 0.5913 0.3022 0.5214 0.019 Uiso 1 1 calc R
C48 C 0.8889(4) 0.0216(3) 0.6014(3) 0.0149(7) Uani 1 1 d .
C49 C 0.9640(4) 0.0715(4) 0.6439(3) 0.0282(10) Uani 1 1 d .
H49 H 0.9414 0.1445 0.6380 0.034 Uiso 1 1 calc R
C50 C 1.0738(4) 0.0128(4) 0.6959(4) 0.0339(11) Uani 1 1 d .
H50 H 1.1239 0.0470 0.7240 0.041 Uiso 1 1 calc R
C51 C 1.1078(4) -0.0969(4) 0.7056(3) 0.0262(9) Uani 1 1 d .
H51 H 1.1798 -0.1362 0.7409 0.031 Uiso 1 1 calc R
C52 C 1.0345(4) -0.1469(3) 0.6626(3) 0.0225(8) Uani 1 1 d .
H52 H 1.0576 -0.2199 0.6684 0.027 Uiso 1 1 calc R
C53 C 0.9257(4) -0.0883(3) 0.6105(3) 0.0211(8) Uani 1 1 d .
H53 H 0.8771 -0.1225 0.5815 0.025 Uiso 1 1 calc R
C54 C 0.5242(4) 0.3669(3) 0.2693(3) 0.0150(7) Uani 1 1 d .
C55 C 0.6604(4) 0.3503(3) 0.2691(3) 0.0192(8) Uani 1 1 d .
H55 H 0.7066 0.3031 0.3195 0.023 Uiso 1 1 calc R
C56 C 0.7270(4) 0.4041(4) 0.1940(3) 0.0273(10) Uani 1 1 d .
H56 H 0.8170 0.3919 0.1951 0.033 Uiso 1 1 calc R
C57 C 0.6622(5) 0.4745(4) 0.1188(3) 0.0327(11) Uani 1 1 d .
H57 H 0.7082 0.5109 0.0701 0.039 Uiso 1 1 calc R
C58 C 0.5272(4) 0.4916(4) 0.1151(3) 0.0288(10) Uani 1 1 d .
H58 H 0.4825 0.5382 0.0637 0.035 Uiso 1 1 calc R
C59 C 0.4600(4) 0.4374(3) 0.1902(3) 0.0190(8) Uani 1 1 d .
C60 C 0.3195(4) 0.4521(3) 0.1929(3) 0.0186(8) Uani 1 1 d .
C61 C 0.2339(4) 0.5209(4) 0.1266(3) 0.0243(9) Uani 1 1 d .
H61 H 0.2651 0.5612 0.0723 0.029 Uiso 1 1 calc R
C62 C 0.1012(4) 0.5300(3) 0.1409(3) 0.0203(8) Uani 1 1 d .
C63 C 0.1427(4) 0.4048(3) 0.2799(3) 0.0176(8) Uani 1 1 d .
H63 H 0.1110 0.3635 0.3335 0.021 Uiso 1 1 calc R
C65 C -0.1142(5) 0.6420(4) 0.1041(3) 0.0305(10) Uani 1 1 d .
H65 H -0.1344 0.6158 0.1645 0.037 Uiso 1 1 calc R
C66 C -0.2037(5) 0.7149(5) 0.0454(4) 0.0403(14) Uani 1 1 d .
H66 H -0.2845 0.7359 0.0657 0.048 Uiso 1 1 calc R
C67 C -0.1748(6) 0.7567(5) -0.0428(4) 0.0468(15) Uani 1 1 d .
H67 H -0.2350 0.8083 -0.0820 0.056 Uiso 1 1 calc R
C68 C -0.0575(6) 0.7234(6) -0.0746(4) 0.0505(17) Uani 1 1 d .
H68 H -0.0386 0.7513 -0.1352 0.061 Uiso 1 1 calc R
C69 C 0.0334(5) 0.6471(5) -0.0148(4) 0.0467(16) Uani 1 1 d .
H69 H 0.1127 0.6237 -0.0359 0.056 Uiso 1 1 calc R
C70 C 0.0059(4) 0.6060(4) 0.0759(3) 0.0245(9) Uani 1 1 d .
C71 C 0.2139(4) 0.3999(3) 0.5814(2) 0.0118(7) Uani 1 1 d .
C72 C 0.2271(5) 0.5028(3) 0.5958(3) 0.0236(9) Uani 1 1 d .
H72A H 0.3113 0.5226 0.5761 0.028 Uiso 1 1 calc R
H72B H 0.2215 0.4951 0.6596 0.028 Uiso 1 1 calc R
C73 C 0.1350(4) 0.3274(3) 0.6464(3) 0.0245(9) Uani 1 1 d .
H73A H 0.0930 0.2866 0.6159 0.029 Uiso 1 1 calc R
H73B H 0.0684 0.3704 0.6699 0.029 Uiso 1 1 calc R
C75 C 0.1218(5) 0.5915(4) 0.5440(4) 0.0321(11) Uani 1 1 d .
H75A H 0.1339 0.6053 0.4805 0.048 Uiso 1 1 calc R
H75B H 0.1264 0.6563 0.5594 0.048 Uiso 1 1 calc R
H75C H 0.0386 0.5690 0.5594 0.048 Uiso 1 1 calc R
C76 C 0.2213(6) 0.2492(4) 0.7245(3) 0.0342(11) Uani 1 1 d .
H76A H 0.2629 0.2898 0.7546 0.051 Uiso 1 1 calc R
H76B H 0.2858 0.2054 0.7012 0.051 Uiso 1 1 calc R
H76C H 0.1692 0.2036 0.7664 0.051 Uiso 1 1 calc R
Cl1 Cl 0.4323(4) 0.6917(3) 0.2413(3) 0.1255(12) Uani 1 1 d .
Cl2 Cl 0.1525(5) 0.7741(5) 0.1915(4) 0.198(2) Uani 1 1 d .
C1S C 0.2762(9) 0.7076(9) 0.2748(7) 0.087(3) Uani 1 1 d .
H1 H 0.2727 0.7472 0.3183 0.105 Uiso 1 1 calc R
H2 H 0.2548 0.6363 0.3064 0.105 Uiso 1 1 calc R

loop_
_atom_site_aniso_label
_atom_site_aniso_U_11
_atom_site_aniso_U_22
_atom_site_aniso_U_33
_atom_site_aniso_U_23
_atom_site_aniso_U_13
_atom_site_aniso_U_12
Ir2 0.01104(8) 0.01078(8) 0.01012(8) -0.00168(5) 0.00021(5) 0.00222(5)
S1 0.0166(4) 0.0116(4) 0.0127(4) -0.0032(3) 0.0018(3) 0.0001(3)
S2 0.0158(4) 0.0127(4) 0.0166(4) -0.0043(3) 0.0017(3) -0.0006(3)
N6 0.0231(18) 0.0239(18) 0.0248(19) -0.0093(15) -0.0025(14) 0.0018(14)
N7 0.0160(15) 0.0129(14) 0.0119(15) -0.0053(12) 0.0009(11) 0.0005(11)
N8 0.0181(16) 0.0142(15) 0.0162(16) -0.0031(13) 0.0000(12) 0.0004(12)
N9 0.0143(15) 0.0107(14) 0.0098(14) -0.0011(11) -0.0022(11) 0.0045(11)
N10 0.0161(16) 0.0215(17) 0.0144(16) -0.0007(13) -0.0027(12) 0.0046(13)
C38 0.0140(17) 0.0179(17) 0.0119(17) -0.0038(14) 0.0018(13) -0.0044(13)
C39 0.0161(18) 0.0154(17) 0.0153(18) -0.0019(14) -0.0035(14) 0.0023(13)
C40 0.024(2) 0.0200(19) 0.0145(18) -0.0048(15) -0.0024(15) -0.0008(15)
C41 0.026(2) 0.0155(18) 0.0183(19) -0.0089(15) -0.0013(15) 0.0003(15)
C42 0.0183(18) 0.0145(17) 0.0162(18) -0.0045(14) 0.0001(14) 0.0026(14)
C43 0.0156(17) 0.0135(16) 0.0092(16) -0.0012(13) -0.0001(13) -0.0008(13)
C44 0.0135(16) 0.0108(16) 0.0108(16) -0.0020(13) 0.0007(13) -0.0002(12)
C45 0.0179(18) 0.0131(16) 0.0134(18) -0.0016(14) 0.0006(14) 0.0000(13)
C46 0.0135(17) 0.0143(17) 0.0119(17) -0.0019(13) 0.0010(13) -0.0008(13)
C47 0.0182(18) 0.0136(17) 0.0129(17) -0.0032(14) -0.0009(14) 0.0024(13)
C48 0.0128(17) 0.0154(17) 0.0137(17) -0.0020(14) 0.0020(13) 0.0013(13)
C49 0.023(2) 0.023(2) 0.038(3) -0.0113(19) -0.0096(19) 0.0041(17)
C50 0.022(2) 0.035(3) 0.048(3) -0.021(2) -0.018(2) 0.0042(18)
C51 0.0143(19) 0.034(2) 0.027(2) -0.0076(19) -0.0027(16) 0.0062(16)
C52 0.0183(19) 0.020(2) 0.026(2) -0.0055(17) -0.0028(16) 0.0048(15)
C53 0.0174(19) 0.0191(19) 0.025(2) -0.0057(16) -0.0056(16) 0.0015(15)
C54 0.0137(17) 0.0154(17) 0.0154(18) -0.0047(14) 0.0013(13) -0.0009(13)
C55 0.0166(19) 0.025(2) 0.0126(18) -0.0019(15) -0.0006(14) 0.0001(15)
C56 0.0136(19) 0.042(3) 0.024(2) -0.006(2) 0.0052(16) -0.0039(17)
C57 0.023(2) 0.047(3) 0.021(2) 0.003(2) 0.0059(17) -0.012(2)
C58 0.022(2) 0.038(3) 0.017(2) 0.0057(18) 0.0002(16) -0.0028(18)
C59 0.0170(19) 0.024(2) 0.0133(18) -0.0026(15) 0.0008(14) -0.0019(15)
C60 0.0177(19) 0.0209(19) 0.0144(18) -0.0027(15) 0.0017(14) -0.0004(14)
C61 0.021(2) 0.030(2) 0.0145(19) 0.0027(17) 0.0013(15) 0.0005(16)
C62 0.0182(19) 0.023(2) 0.0155(19) -0.0039(16) -0.0006(15) 0.0045(15)
C63 0.0157(18) 0.0175(18) 0.0153(18) -0.0006(15) 0.0013(14) 0.0011(14)
C65 0.034(3) 0.029(2) 0.020(2) -0.0040(18) -0.0018(18) 0.0138(19)
C66 0.038(3) 0.048(3) 0.026(3) -0.012(2) -0.009(2) 0.027(2)
C67 0.056(4) 0.046(3) 0.028(3) -0.011(2) -0.020(2) 0.031(3)
C68 0.047(3) 0.070(4) 0.015(2) 0.004(3) -0.008(2) 0.019(3)
C69 0.035(3) 0.063(4) 0.023(3) 0.003(3) 0.000(2) 0.019(3)
C70 0.024(2) 0.029(2) 0.018(2) -0.0056(17) -0.0040(16) 0.0029(17)
C71 0.0179(17) 0.0083(15) 0.0092(16) -0.0035(13) 0.0046(13) -0.0008(12)
C72 0.034(2) 0.019(2) 0.023(2) -0.0142(17) 0.0054(18) -0.0036(17)
C73 0.029(2) 0.022(2) 0.021(2) -0.0063(17) 0.0109(17) -0.0029(17)
C75 0.033(2) 0.023(2) 0.043(3) -0.016(2) 0.012(2) 0.0004(18)
C76 0.053(3) 0.025(2) 0.019(2) -0.0036(18) 0.010(2) 0.005(2)
Cl1 0.121(3) 0.102(2) 0.169(3) -0.062(2) 0.034(2) -0.0270(19)
Cl2 0.190(5) 0.249(6) 0.195(5) -0.151(5) -0.055(4) 0.033(4)
C1S 0.079(6) 0.111(8) 0.087(7) -0.051(6) 0.005(5) -0.019(6)

loop_
_atom_type_symbol
_atom_type_description
_atom_type_scat_dispersion_real
_atom_type_scat_dispersion_imag
_atom_type_scat_source
C C 0.0033 0.0016 'International Tables Vol C Tables 4.2.6.8 and 6.1.1.4'
H H 0.0000 0.0000 'International Tables Vol C Tables 4.2.6.8 and 6.1.1.4'
Cl Cl 0.1484 0.1585 'International Tables Vol C Tables 4.2.6.8 and 6.1.1.4'
Ir Ir -1.4442 7.9887 'International Tables Vol C Tables 4.2.6.8 and 6.1.1.4'
N N 0.0061 0.0033 'International Tables Vol C Tables 4.2.6.8 and 6.1.1.4'
S S 0.1246 0.1234 'International Tables Vol C Tables 4.2.6.8 and 6.1.1.4'

loop_
_geom_angle_atom_site_label_1
_geom_angle_atom_site_label_2
_geom_angle_atom_site_label_3
_geom_angle
C38 Ir2 C54 89.96(15)
C38 Ir2 N9 96.11(14)
C54 Ir2 N9 80.00(14)
C38 Ir2 N7 80.02(14)
C54 Ir2 N7 93.21(14)
N9 Ir2 N7 172.23(11)
C38 Ir2 S1 98.97(10)
C54 Ir2 S1 170.71(11)
N9 Ir2 S1 96.42(9)
N7 Ir2 S1 90.85(9)
C38 Ir2 S2 170.01(10)
C54 Ir2 S2 99.75(11)
N9 Ir2 S2 87.94(9)
N7 Ir2 S2 96.98(9)
S1 Ir2 S2 71.44(3)
N6 S1 Ir2 87.49(13)
N6 S2 Ir2 87.22(13)
C71 N6 S2 123.2(3)
C71 N6 S1 123.0(3)
S2 N6 S1 113.8(2)
C47 N7 C44 116.8(3)
C47 N7 Ir2 127.0(3)
C44 N7 Ir2 116.0(3)
C47 N8 C46 116.5(4)
C63 N9 C60 117.1(3)
C63 N9 Ir2 126.9(2)
C60 N9 Ir2 115.9(3)
C63 N10 C62 117.2(3)
C39 C38 C43 116.0(3)
C39 C38 Ir2 128.7(3)
C43 C38 Ir2 115.3(3)
C40 C39 C38 121.9(4)
C40 C39 H39 119.0
C38 C39 H39 119.0
C39 C40 C41 120.2(4)
C39 C40 H40 119.9
C41 C40 H40 119.9
C42 C41 C40 119.8(4)
C42 C41 H41 120.1
C40 C41 H41 120.1
C41 C42 C43 119.9(4)
C41 C42 H42 120.1
C43 C42 H42 120.1
C42 C43 C38 122.2(4)
C42 C43 C44 123.1(3)
C38 C43 C44 114.7(3)
C45 C44 N7 119.4(4)
C45 C44 C43 126.9(3)
N7 C44 C43 113.8(3)
C44 C45 C46 119.9(4)
C44 C45 H45 120.1
C46 C45 H45 120.1
N8 C46 C45 120.3(3)
N8 C46 C48 116.3(3)
C45 C46 C48 123.4(3)
N8 C47 N7 127.1(4)
N8 C47 H47 116.4
N7 C47 H47 116.4
C49 C48 C53 118.7(4)
C49 C48 C46 120.4(4)
C53 C48 C46 120.9(4)
C48 C49 C50 120.6(4)
C48 C49 H49 119.7
C50 C49 H49 119.7
C51 C50 C49 120.0(5)
C51 C50 H50 120.0
C49 C50 H50 120.0
C52 C51 C50 119.8(4)
C52 C51 H51 120.1
C50 C51 H51 120.1
C51 C52 C53 120.1(4)
C51 C52 H52 119.9
C53 C52 H52 119.9
C52 C53 C48 120.7(4)
C52 C53 H53 119.6
C48 C53 H53 119.6
C55 C54 C59 116.9(3)
C55 C54 Ir2 128.4(3)
C59 C54 Ir2 114.7(3)
C56 C55 C54 120.7(4)
C56 C55 H55 119.6
C54 C55 H55 119.6
C57 C56 C55 121.2(4)
C57 C56 H56 119.4
C55 C56 H56 119.4
C56 C57 C58 120.2(4)
C56 C57 H57 119.9
C58 C57 H57 119.9
C57 C58 C59 118.8(4)
C57 C58 H58 120.6
C59 C58 H58 120.6
C58 C59 C54 122.2(4)
C58 C59 C60 122.5(4)
C54 C59 C60 115.3(3)
N9 C60 C61 119.0(4)
N9 C60 C59 114.1(3)
C61 C60 C59 126.9(4)
C60 C61 C62 120.2(4)
C60 C61 H61 119.9
C62 C61 H61 119.9
N10 C62 C61 119.6(4)
N10 C62 C70 117.4(4)
C61 C62 C70 123.0(4)
N10 C63 N9 126.9(3)
N10 C63 H63 116.5
N9 C63 H63 116.5
C66 C65 C70 121.7(4)
C66 C65 H65 119.1
C70 C65 H65 119.1
C67 C66 C65 120.1(5)
C67 C66 H66 119.9
C65 C66 H66 119.9
C66 C67 C68 120.6(5)
C66 C67 H67 119.7
C68 C67 H67 119.7
C67 C68 C69 119.3(5)
C67 C68 H68 120.4
C69 C68 H68 120.4
C70 C69 C68 120.4(5)
C70 C69 H69 119.8
C68 C69 H69 119.8
C65 C70 C69 117.8(4)
C65 C70 C62 120.5(4)
C69 C70 C62 121.7(4)
N6 C71 C72 121.7(3)
N6 C71 C73 121.0(3)
C72 C71 C73 117.3(3)
C71 C72 C75 110.7(4)
C71 C72 H72A 109.5
C75 C72 H72A 109.5
C71 C72 H72B 109.5
C75 C72 H72B 109.5
H72A C72 H72B 108.1
C71 C73 C76 110.3(4)
C71 C73 H73A 109.6
C76 C73 H73A 109.6
C71 C73 H73B 109.6
C76 C73 H73B 109.6
H73A C73 H73B 108.1
C72 C75 H75A 109.5
C72 C75 H75B 109.5
H75A C75 H75B 109.5
C72 C75 H75C 109.5
H75A C75 H75C 109.5
H75B C75 H75C 109.5
C73 C76 H76A 109.5
C73 C76 H76B 109.5
H76A C76 H76B 109.5
C73 C76 H76C 109.5
H76A C76 H76C 109.5
H76B C76 H76C 109.5
Cl1 C1S Cl2 118.6(6)
Cl1 C1S H1 107.7
Cl2 C1S H1 107.7
Cl1 C1S H2 107.7
Cl2 C1S H2 107.7
H1 C1S H2 107.1

loop_
_geom_bond_atom_site_label_1
_geom_bond_atom_site_label_2
_geom_bond_distance
Ir2 C38 2.009(4)
Ir2 C54 2.019(4)
Ir2 N9 2.048(3)
Ir2 N7 2.051(3)
Ir2 S1 2.4644(9)
Ir2 S2 2.4785(9)
S1 N6 1.727(4)
S2 N6 1.718(4)
N6 C71 1.326(5)
N7 C47 1.336(5)
N7 C44 1.378(5)
N8 C47 1.322(5)
N8 C46 1.360(5)
N9 C63 1.338(5)
N9 C60 1.370(5)
N10 C63 1.319(5)
N10 C62 1.361(5)
C38 C39 1.408(6)
C38 C43 1.418(5)
C39 C40 1.388(6)
C39 H39 0.9300
C40 C41 1.400(6)
C40 H40 0.9300
C41 C42 1.375(6)
C41 H41 0.9300
C42 C43 1.396(5)
C42 H42 0.9300
C43 C44 1.462(5)
C44 C45 1.369(5)
C45 C46 1.395(6)
C45 H45 0.9300
C46 C48 1.484(5)
C47 H47 0.9300
C48 C49 1.387(6)
C48 C53 1.404(5)
C49 C50 1.402(6)
C49 H49 0.9300
C50 C51 1.394(7)
C50 H50 0.9300
C51 C52 1.381(7)
C51 H51 0.9300
C52 C53 1.394(6)
C52 H52 0.9300
C53 H53 0.9300
C54 C55 1.407(5)
C54 C59 1.408(6)
C55 C56 1.398(5)
C55 H55 0.9300
C56 C57 1.369(7)
C56 H56 0.9300
C57 C58 1.395(6)
C57 H57 0.9300
C58 C59 1.404(5)
C58 H58 0.9300
C59 C60 1.454(5)
C60 C61 1.384(6)
C61 C62 1.393(6)
C61 H61 0.9300
C62 C70 1.466(6)
C63 H63 0.9300
C65 C66 1.366(7)
C65 C70 1.387(6)
C65 H65 0.9300
C66 C67 1.361(8)
C66 H66 0.9300
C67 C68 1.376(8)
C67 H67 0.9300
C68 C69 1.402(7)
C68 H68 0.9300
C69 C70 1.390(7)
C69 H69 0.9300
C71 C72 1.463(5)
C71 C73 1.487(5)
C72 C75 1.519(7)
C72 H72A 0.9700
C72 H72B 0.9700
C73 C76 1.535(7)
C73 H73A 0.9700
C73 H73B 0.9700
C75 H75A 0.9600
C75 H75B 0.9600
C75 H75C 0.9600
C76 H76A 0.9600
C76 H76B 0.9600
C76 H76C 0.9600
Cl1 C1S 1.705(10)
Cl2 C1S 1.779(11)
C1S H1 0.9700
C1S H2 0.9700

loop_
_geom_torsion_atom_site_label_1
_geom_torsion_atom_site_label_2
_geom_torsion_atom_site_label_3
_geom_torsion_atom_site_label_4
_geom_torsion
C38 Ir2 S1 N6 175.66(17)
C54 Ir2 S1 N6 -20.3(7)
N9 Ir2 S1 N6 -87.09(16)
N7 Ir2 S1 N6 95.63(16)
S2 Ir2 S1 N6 -1.45(13)
C38 Ir2 S2 N6 -15.2(7)
C54 Ir2 S2 N6 178.42(17)
N9 Ir2 S2 N6 98.94(16)
N7 Ir2 S2 N6 -87.10(16)
S1 Ir2 S2 N6 1.46(13)
Ir2 S2 N6 C71 177.1(4)
Ir2 S2 N6 S1 -2.2(2)
Ir2 S1 N6 C71 -177.1(4)
Ir2 S1 N6 S2 2.2(2)
C38 Ir2 N7 C47 179.8(3)
C54 Ir2 N7 C47 90.4(3)
N9 Ir2 N7 C47 119.2(9)
S1 Ir2 N7 C47 -81.2(3)
S2 Ir2 N7 C47 -9.8(3)
C38 Ir2 N7 C44 4.7(2)
C54 Ir2 N7 C44 -84.7(3)
N9 Ir2 N7 C44 -56.0(10)
S1 Ir2 N7 C44 103.6(2)
S2 Ir2 N7 C44 175.0(2)
C38 Ir2 N9 C63 93.1(3)
C54 Ir2 N9 C63 -178.0(3)
N7 Ir2 N9 C63 152.8(8)
S1 Ir2 N9 C63 -6.7(3)
S2 Ir2 N9 C63 -77.7(3)
C38 Ir2 N9 C60 -90.1(3)
C54 Ir2 N9 C60 -1.3(3)
N7 Ir2 N9 C60 -30.5(10)
S1 Ir2 N9 C60 170.1(3)
S2 Ir2 N9 C60 99.0(3)
C54 Ir2 C38 C39 -90.3(3)
N9 Ir2 C38 C39 -10.4(3)
N7 Ir2 C38 C39 176.4(3)
S1 Ir2 C38 C39 87.1(3)
S2 Ir2 C38 C39 103.1(7)
C54 Ir2 C38 C43 89.2(3)
N9 Ir2 C38 C43 169.1(3)
N7 Ir2 C38 C43 -4.1(3)
S1 Ir2 C38 C43 -93.3(3)
S2 Ir2 C38 C43 -77.4(7)
C43 C38 C39 C40 0.6(5)
Ir2 C38 C39 C40 -179.9(3)
C38 C39 C40 C41 -1.2(6)
C39 C40 C41 C42 0.6(6)
C40 C41 C42 C43 0.5(6)
C41 C42 C43 C38 -1.1(6)
C41 C42 C43 C44 176.7(3)
C39 C38 C43 C42 0.5(5)
Ir2 C38 C43 C42 -179.1(3)
C39 C38 C43 C44 -177.4(3)
Ir2 C38 C43 C44 3.0(4)
C47 N7 C44 C45 -0.7(5)
Ir2 N7 C44 C45 174.9(3)
C47 N7 C44 C43 -180.0(3)
Ir2 N7 C44 C43 -4.3(4)
C42 C43 C44 C45 3.8(6)
C38 C43 C44 C45 -178.3(3)
C42 C43 C44 N7 -177.0(3)
C38 C43 C44 N7 0.9(4)
N7 C44 C45 C46 0.3(5)
C43 C44 C45 C46 179.4(3)
C47 N8 C46 C45 -0.8(5)
C47 N8 C46 C48 178.4(3)
C44 C45 C46 N8 0.5(5)
C44 C45 C46 C48 -178.6(3)
C46 N8 C47 N7 0.3(6)
C44 N7 C47 N8 0.5(6)
Ir2 N7 C47 N8 -174.6(3)
N8 C46 C48 C49 -15.0(5)
C45 C46 C48 C49 164.2(4)
N8 C46 C48 C53 164.1(3)
C45 C46 C48 C53 -16.7(5)
C53 C48 C49 C50 -0.7(7)
C46 C48 C49 C50 178.5(4)
C48 C49 C50 C51 -0.4(8)
C49 C50 C51 C52 1.1(8)
C50 C51 C52 C53 -0.7(7)
C51 C52 C53 C48 -0.3(6)
C49 C48 C53 C52 1.1(6)
C46 C48 C53 C52 -178.1(4)
C38 Ir2 C54 C55 -83.0(4)
N9 Ir2 C54 C55 -179.2(4)
N7 Ir2 C54 C55 -3.0(4)
S1 Ir2 C54 C55 112.8(7)
S2 Ir2 C54 C55 94.6(4)
C38 Ir2 C54 C59 96.9(3)
N9 Ir2 C54 C59 0.7(3)
N7 Ir2 C54 C59 176.9(3)
S1 Ir2 C54 C59 -67.3(9)
S2 Ir2 C54 C59 -85.4(3)
C59 C54 C55 C56 1.4(6)
Ir2 C54 C55 C56 -178.7(3)
C54 C55 C56 C57 0.3(7)
C55 C56 C57 C58 -1.7(8)
C56 C57 C58 C59 1.3(8)
C57 C58 C59 C54 0.4(7)
C57 C58 C59 C60 178.8(4)
C55 C54 C59 C58 -1.7(6)
Ir2 C54 C59 C58 178.3(4)
C55 C54 C59 C60 179.8(4)
Ir2 C54 C59 C60 -0.1(5)
C63 N9 C60 C61 1.1(6)
Ir2 N9 C60 C61 -175.9(3)
C63 N9 C60 C59 178.6(4)
Ir2 N9 C60 C59 1.5(4)
C58 C59 C60 N9 -179.4(4)
C54 C59 C60 N9 -0.9(5)
C58 C59 C60 C61 -2.2(7)
C54 C59 C60 C61 176.3(4)
N9 C60 C61 C62 0.2(7)
C59 C60 C61 C62 -176.9(4)
C63 N10 C62 C61 1.6(6)
C63 N10 C62 C70 -176.3(4)
C60 C61 C62 N10 -1.7(7)
C60 C61 C62 C70 176.2(4)
C62 N10 C63 N9 -0.2(7)
C60 N9 C63 N10 -1.2(6)
Ir2 N9 C63 N10 175.5(3)
C70 C65 C66 C67 -2.0(10)
C65 C66 C67 C68 2.4(11)
C66 C67 C68 C69 -1.1(11)
C67 C68 C69 C70 -0.5(11)
C66 C65 C70 C69 0.4(9)
C66 C65 C70 C62 178.4(5)
C68 C69 C70 C65 0.9(10)
C68 C69 C70 C62 -177.1(6)
N10 C62 C70 C65 22.2(7)
C61 C62 C70 C65 -155.7(5)
N10 C62 C70 C69 -159.9(5)
C61 C62 C70 C69 22.2(8)
S2 N6 C71 C72 3.1(6)
S1 N6 C71 C72 -177.7(3)
S2 N6 C71 C73 -176.1(3)
S1 N6 C71 C73 3.1(6)
N6 C71 C72 C75 89.1(5)
C73 C71 C72 C75 -91.6(5)
N6 C71 C73 C76 88.1(5)
C72 C71 C73 C76 -91.1(5)

loop_
_platon_squeeze_void_nr
_platon_squeeze_void_average_x
_platon_squeeze_void_average_y
_platon_squeeze_void_average_z
_platon_squeeze_void_volume
_platon_squeeze_void_count_electrons
_platon_squeeze_void_content
1 -0.016 0.000 0.000 358 24 ' '
